data_2021245
loop_
_publ_author_name
'Li, Ning'
'Bai, Xianyong'
'Zhang, Lianshuang'
'Hou, Yun'

_publ_section_title
;
 Synthesis, crystal structures and anti-inflammatory activity of four
 3,5-bis(arylidene)-<i>N</i>-benzenesulfonyl-4-piperidone derivatives
;
_journal_coeditor_code SK3698
_journal_issue 10
_journal_name_full 'Acta Crystallographica Section C'
_journal_page_first 1171
_journal_page_last 1179
_journal_paper_doi 10.1107/S2053229618013232
_journal_volume 74
_journal_year 2018
_chemical_formula_iupac 'C28 H18 F6 N2 O3 S, C H2 Cl2'
_chemical_formula_moiety 'C28 H18 F6 N2 O3 S, C H2 Cl2'
_chemical_formula_sum 'C29 H20 Cl2 F6 N2 O3 S'
_chemical_formula_weight 661.43
_chemical_name_systematic
'(3<i>E</i>,5<i>E</i>)-1-(4-Cyanobenzenesulfonyl)-3,5-bis[4-(trifluoromethyl)benzylidene]piperidin-4-one dichloromethane monosolvate'
_space_group_crystal_system triclinic
_space_group_IT_number 2
_space_group_name_Hall '-P 1'
_space_group_name_H-M_alt 'P -1'
_symmetry_space_group_name_Hall '-P 1'
_symmetry_space_group_name_H-M 'P -1'
_atom_sites_solution_hydrogens geom
_audit_creation_method SHELXL-2014/7
_cell_angle_alpha 70.586(3)
_cell_angle_beta 88.379(4)
_cell_angle_gamma 81.726(3)
_cell_formula_units_Z 2
_cell_length_a 9.7338(6)
_cell_length_b 12.4558(9)
_cell_length_c 12.6397(9)
_cell_measurement_reflns_used 5958
_cell_measurement_temperature 150(2)
_cell_measurement_theta_max 26.47
_cell_measurement_theta_min 2.55
_cell_volume 1429.97(17)
_computing_cell_refinement
;
APEX2 (Bruker, 2007)
;
_computing_data_collection
;
APEX2 (Bruker, 2007)
;
_computing_data_reduction
;
SAINT (Bruker, 2012)
;
_computing_molecular_graphics
;
SHELXTL (Sheldrick, 2008)
;
_computing_publication_material
;
SHELXTL (Sheldrick, 2008)
;
_computing_structure_refinement
;
SHELXL2014 (Sheldrick, 2015b)
;
_computing_structure_solution
;
SHELXT2014 (Sheldrick, 2015a)
;
_diffrn_ambient_temperature 150(2)
_diffrn_measured_fraction_theta_full 0.995
_diffrn_measured_fraction_theta_max 0.996
_diffrn_measurement_device_type 'Bruker SMART CCD area detector'
_diffrn_measurement_method 'phi and omega scans'
_diffrn_radiation_type MoK\a
_diffrn_radiation_wavelength 0.71073
_diffrn_reflns_av_R_equivalents 0.0696
_diffrn_reflns_av_unetI/netI 0.0568
_diffrn_reflns_limit_h_max 12
_diffrn_reflns_limit_h_min -12
_diffrn_reflns_limit_k_max 15
_diffrn_reflns_limit_k_min -15
_diffrn_reflns_limit_l_max 15
_diffrn_reflns_limit_l_min -15
_diffrn_reflns_number 24790
_diffrn_reflns_theta_full 25.242
_diffrn_reflns_theta_max 26.021
_diffrn_reflns_theta_min 2.546
_diffrn_source 'sealed tube'
_exptl_absorpt_coefficient_mu 0.375
_exptl_absorpt_correction_type none
_exptl_crystal_colour yellow
_exptl_crystal_density_diffrn 1.536
_exptl_crystal_description block
_exptl_crystal_F_000 672
_exptl_crystal_size_max 0.200
_exptl_crystal_size_mid 0.150
_exptl_crystal_size_min 0.110
_refine_diff_density_max 0.525
_refine_diff_density_min -0.441
_refine_ls_extinction_method none
_refine_ls_goodness_of_fit_ref 1.005
_refine_ls_hydrogen_treatment constr
_refine_ls_matrix_type full
_refine_ls_number_parameters 388
_refine_ls_number_reflns 5604
_refine_ls_number_restraints 0
_refine_ls_restrained_S_all 1.005
_refine_ls_R_factor_all 0.0804
_refine_ls_R_factor_gt 0.0456
_refine_ls_shift/su_max 0.000
_refine_ls_shift/su_mean 0.000
_refine_ls_structure_factor_coef Fsqd
_refine_ls_weighting_details 'w=1/[\s^2^(Fo^2^)+(0.0465P)^2^+0.7221P] where P=(Fo^2^+2Fc^2^)/3'
_refine_ls_weighting_scheme calc
_refine_ls_wR_factor_gt 0.0950
_refine_ls_wR_factor_ref 0.1092
_reflns_number_gt 3869
_reflns_number_total 5604
_reflns_threshold_expression 'I > 2\s(I)'
_cod_data_source_file sk3698sup1.cif
_cod_data_source_block 7
_cod_database_code 2021245
_shelx_space_group_comment
;
The symmetry employed for this shelxl refinement is uniquely defined
by the following loop, which should always be used as a source of
symmetry information in preference to the above space-group names.
They are only intended as comments.
;
_shelx_estimated_absorpt_t_min 0.929
_shelx_estimated_absorpt_t_max 0.960

loop_
_space_group_symop_operation_xyz
'x, y, z'
'-x, -y, -z'

loop_
_atom_site_type_symbol
_atom_site_label
_atom_site_fract_x
_atom_site_fract_y
_atom_site_fract_z
_atom_site_U_iso_or_equiv
_atom_site_adp_type
_atom_site_calc_flag
_atom_site_occupancy
C C1 0.2251(3) 0.6874(2) 0.3737(2) 0.0239(6) Uani d 1
H H1A 0.3181 0.7010 0.3429 0.029 Uiso calc 1
H H1B 0.1587 0.7048 0.3104 0.029 Uiso calc 1
C C2 0.2295(2) 0.5639(2) 0.4483(2) 0.0203(5) Uani d 1
C C3 0.1347(3) 0.5379(2) 0.5467(2) 0.0228(6) Uani d 1
C C4 0.0349(2) 0.6341(2) 0.5613(2) 0.0203(5) Uani d 1
C C5 0.0378(2) 0.7528(2) 0.4781(2) 0.0221(5) Uani d 1
H H5A -0.0243 0.7657 0.4131 0.027 Uiso calc 1
H H5B 0.0057 0.8116 0.5136 0.027 Uiso calc 1
C C6 0.3168(2) 0.4754(2) 0.4360(2) 0.0222(6) Uani d 1
H H6 0.3107 0.4028 0.4912 0.027 Uiso calc 1
C C7 0.4201(2) 0.4745(2) 0.3497(2) 0.0214(5) Uani d 1
C C8 0.5350(3) 0.3884(2) 0.3780(2) 0.0239(6) Uani d 1
H H8 0.5408 0.3317 0.4505 0.029 Uiso calc 1
C C9 0.6399(3) 0.3837(2) 0.3037(2) 0.0249(6) Uani d 1
H H9 0.7181 0.3254 0.3255 0.030 Uiso calc 1
C C10 0.6306(3) 0.4647(2) 0.1966(2) 0.0230(6) Uani d 1
C C11 0.5137(3) 0.5474(2) 0.1649(2) 0.0253(6) Uani d 1
H H11 0.5054 0.6010 0.0908 0.030 Uiso calc 1
C C12 0.4095(3) 0.5524(2) 0.2400(2) 0.0238(6) Uani d 1
H H12 0.3300 0.6092 0.2172 0.029 Uiso calc 1
C C13 0.7436(3) 0.4651(2) 0.1152(2) 0.0306(6) Uani d 1
C C14 -0.0505(3) 0.6104(2) 0.6484(2) 0.0238(6) Uani d 1
H H14 -0.0352 0.5338 0.6993 0.029 Uiso calc 1
C C15 -0.1642(2) 0.6869(2) 0.6756(2) 0.0232(6) Uani d 1
C C16 -0.2007(3) 0.6650(2) 0.7880(2) 0.0318(6) Uani d 1
H H16 -0.1463 0.6056 0.8451 0.038 Uiso calc 1
C C17 -0.3144(3) 0.7282(3) 0.8170(2) 0.0348(7) Uani d 1
H H17 -0.3365 0.7136 0.8937 0.042 Uiso calc 1
C C18 -0.3965(3) 0.8132(2) 0.7342(2) 0.0278(6) Uani d 1
C C19 -0.3622(3) 0.8373(2) 0.6225(2) 0.0275(6) Uani d 1
H H19 -0.4180 0.8960 0.5658 0.033 Uiso calc 1
C C20 -0.2459(2) 0.7755(2) 0.5939(2) 0.0246(6) Uani d 1
H H20 -0.2213 0.7936 0.5174 0.030 Uiso calc 1
C C21 -0.5244(3) 0.8746(3) 0.7680(3) 0.0353(7) Uani d 1
C C22 0.1465(2) 0.9772(2) 0.2868(2) 0.0199(5) Uani d 1
C C23 0.1993(3) 0.9807(2) 0.1829(2) 0.0257(6) Uani d 1
H H23 0.2846 0.9350 0.1780 0.031 Uiso calc 1
C C24 0.1271(3) 1.0512(2) 0.0868(2) 0.0319(6) Uani d 1
H H24 0.1629 1.0550 0.0152 0.038 Uiso calc 1
C C25 0.0013(3) 1.1169(2) 0.0953(2) 0.0294(6) Uani d 1
C C26 -0.0518(3) 1.1122(2) 0.1996(2) 0.0303(6) Uani d 1
H H26 -0.1380 1.1568 0.2048 0.036 Uiso calc 1
C C27 0.0212(3) 1.0423(2) 0.2959(2) 0.0264(6) Uani d 1
H H27 -0.0140 1.0388 0.3676 0.032 Uiso calc 1
C C28 -0.0742(3) 1.1910(3) -0.0048(3) 0.0447(8) Uani d 1
C C29 0.3476(3) 0.2120(3) 0.7732(2) 0.0421(8) Uani d 1
H H29A 0.4133 0.1976 0.7166 0.050 Uiso calc 1
H H29B 0.3169 0.2960 0.7507 0.050 Uiso calc 1
Cl Cl1 0.20281(8) 0.14143(7) 0.77593(7) 0.0483(2) Uani d 1
Cl Cl2 0.43281(8) 0.16459(7) 0.90498(7) 0.0445(2) Uani d 1
F F1 0.80484(18) 0.56012(16) 0.08932(16) 0.0527(5) Uani d 1
F F2 0.69830(18) 0.46293(18) 0.01714(14) 0.0535(5) Uani d 1
F F3 0.84560(17) 0.37668(15) 0.15218(14) 0.0473(5) Uani d 1
F F4 -0.60578(18) 0.9403(2) 0.68140(16) 0.0634(6) Uani d 1
F F5 -0.49708(16) 0.94232(15) 0.82446(15) 0.0434(4) Uani d 1
F F6 -0.60193(18) 0.80030(17) 0.83699(19) 0.0636(6) Uani d 1
N N1 0.1814(2) 0.76125(17) 0.44130(16) 0.0208(5) Uani d 1
N N2 -0.1347(3) 1.2483(3) -0.0848(2) 0.0687(10) Uani d 1
O O1 0.1362(2) 0.43929(15) 0.61050(15) 0.0326(5) Uani d 1
O O2 0.38056(16) 0.86676(15) 0.38543(14) 0.0261(4) Uani d 1
O O3 0.19401(18) 0.92877(15) 0.49955(14) 0.0278(4) Uani d 1
S S1 0.23658(6) 0.88541(5) 0.41058(5) 0.02072(15) Uani d 1

loop_
_atom_site_aniso_label
_atom_site_aniso_U_11
_atom_site_aniso_U_22
_atom_site_aniso_U_33
_atom_site_aniso_U_12
_atom_site_aniso_U_13
_atom_site_aniso_U_23
C1 0.0293(14) 0.0212(14) 0.0206(13) -0.0014(11) 0.0024(11) -0.0073(11)
C2 0.0221(12) 0.0201(13) 0.0180(12) -0.0031(10) -0.0042(10) -0.0048(10)
C3 0.0272(14) 0.0213(14) 0.0206(13) -0.0073(11) -0.0010(11) -0.0059(11)
C4 0.0225(13) 0.0215(13) 0.0174(12) -0.0061(10) -0.0003(10) -0.0058(11)
C5 0.0219(13) 0.0204(13) 0.0210(13) -0.0039(10) 0.0017(10) -0.0027(11)
C6 0.0262(13) 0.0190(13) 0.0201(13) -0.0050(11) -0.0051(10) -0.0035(11)
C7 0.0247(13) 0.0189(13) 0.0220(13) -0.0053(11) -0.0042(10) -0.0073(11)
C8 0.0275(14) 0.0222(14) 0.0199(13) -0.0037(11) -0.0038(11) -0.0036(11)
C9 0.0245(13) 0.0231(14) 0.0251(14) 0.0003(11) -0.0047(11) -0.0066(11)
C10 0.0255(13) 0.0227(14) 0.0229(13) -0.0055(11) -0.0027(11) -0.0091(11)
C11 0.0314(14) 0.0225(14) 0.0192(13) -0.0015(11) -0.0018(11) -0.0039(11)
C12 0.0251(13) 0.0209(14) 0.0225(13) 0.0025(11) -0.0050(11) -0.0054(11)
C13 0.0306(15) 0.0306(16) 0.0286(15) -0.0009(12) -0.0007(12) -0.0086(13)
C14 0.0285(13) 0.0197(14) 0.0222(13) -0.0059(11) -0.0011(11) -0.0042(11)
C15 0.0234(13) 0.0230(14) 0.0254(14) -0.0096(11) 0.0033(11) -0.0086(11)
C16 0.0301(15) 0.0357(17) 0.0250(15) -0.0018(12) 0.0021(12) -0.0054(13)
C17 0.0306(15) 0.0457(19) 0.0275(15) -0.0038(14) 0.0050(12) -0.0125(14)
C18 0.0224(13) 0.0310(16) 0.0363(16) -0.0080(12) 0.0024(12) -0.0179(13)
C19 0.0251(14) 0.0252(15) 0.0328(15) -0.0066(11) -0.0018(12) -0.0089(12)
C20 0.0255(14) 0.0252(14) 0.0237(14) -0.0105(11) 0.0030(11) -0.0062(11)
C21 0.0297(15) 0.0407(18) 0.0408(17) -0.0069(13) 0.0039(13) -0.0198(15)
C22 0.0196(12) 0.0157(13) 0.0228(13) -0.0040(10) -0.0013(10) -0.0034(10)
C23 0.0245(13) 0.0257(15) 0.0233(14) 0.0000(11) 0.0008(11) -0.0049(12)
C24 0.0366(16) 0.0353(17) 0.0202(14) -0.0016(13) -0.0018(12) -0.0058(12)
C25 0.0319(15) 0.0248(15) 0.0285(15) 0.0014(12) -0.0098(12) -0.0065(12)
C26 0.0242(14) 0.0263(15) 0.0385(17) 0.0034(11) -0.0038(12) -0.0109(13)
C27 0.0283(14) 0.0240(14) 0.0257(14) -0.0026(11) 0.0040(11) -0.0071(12)
C28 0.051(2) 0.0412(19) 0.0376(18) 0.0107(15) -0.0149(15) -0.0138(16)
C29 0.0449(18) 0.0406(19) 0.0347(17) -0.0071(15) -0.0006(14) -0.0040(15)
Cl1 0.0446(4) 0.0553(5) 0.0397(4) -0.0100(4) -0.0125(3) -0.0065(4)
Cl2 0.0505(5) 0.0391(5) 0.0454(5) -0.0031(4) -0.0147(4) -0.0159(4)
F1 0.0508(11) 0.0464(12) 0.0633(13) -0.0214(9) 0.0239(9) -0.0172(10)
F2 0.0449(10) 0.0923(16) 0.0309(9) -0.0074(10) 0.0034(8) -0.0314(10)
F3 0.0391(10) 0.0484(11) 0.0426(10) 0.0122(8) 0.0094(8) -0.0077(9)
F4 0.0376(10) 0.0985(17) 0.0558(12) 0.0263(10) -0.0150(9) -0.0415(12)
F5 0.0393(10) 0.0466(11) 0.0543(11) -0.0010(8) 0.0011(8) -0.0318(9)
F6 0.0409(10) 0.0520(13) 0.1059(17) -0.0171(9) 0.0368(11) -0.0352(12)
N1 0.0243(11) 0.0163(11) 0.0204(11) -0.0036(9) 0.0016(9) -0.0042(9)
N2 0.085(2) 0.066(2) 0.0404(17) 0.0332(18) -0.0275(17) -0.0141(16)
O1 0.0449(12) 0.0198(10) 0.0270(10) -0.0033(8) 0.0094(9) -0.0011(8)
O2 0.0189(9) 0.0283(10) 0.0272(10) -0.0040(8) -0.0005(7) -0.0036(8)
O3 0.0376(10) 0.0269(10) 0.0216(9) -0.0077(8) 0.0009(8) -0.0102(8)
S1 0.0228(3) 0.0200(3) 0.0176(3) -0.0044(2) -0.0008(2) -0.0033(3)

loop_
_atom_type_symbol
_atom_type_description
_atom_type_scat_dispersion_real
_atom_type_scat_dispersion_imag
_atom_type_scat_source
C C 0.0033 0.0016 'International Tables Vol C Tables 4.2.6.8 and 6.1.1.4'
H H 0.0000 0.0000 'International Tables Vol C Tables 4.2.6.8 and 6.1.1.4'
N N 0.0061 0.0033 'International Tables Vol C Tables 4.2.6.8 and 6.1.1.4'
O O 0.0106 0.0060 'International Tables Vol C Tables 4.2.6.8 and 6.1.1.4'
F F 0.0171 0.0103 'International Tables Vol C Tables 4.2.6.8 and 6.1.1.4'
S S 0.1246 0.1234 'International Tables Vol C Tables 4.2.6.8 and 6.1.1.4'
Cl Cl 0.1484 0.1585 'International Tables Vol C Tables 4.2.6.8 and 6.1.1.4'

loop_
_geom_angle_atom_site_label_1
_geom_angle_atom_site_label_2
_geom_angle_atom_site_label_3
_geom_angle
N1 C1 C2 108.13(19)
N1 C1 H1A 110.1
C2 C1 H1A 110.1
N1 C1 H1B 110.1
C2 C1 H1B 110.1
H1A C1 H1B 108.4
C6 C2 C3 117.1(2)
C6 C2 C1 124.5(2)
C3 C2 C1 118.3(2)
O1 C3 C4 121.1(2)
O1 C3 C2 120.6(2)
C4 C3 C2 118.3(2)
C14 C4 C3 118.1(2)
C14 C4 C5 123.9(2)
C3 C4 C5 117.9(2)
N1 C5 C4 107.7(2)
N1 C5 H5A 110.2
C4 C5 H5A 110.2
N1 C5 H5B 110.2
C4 C5 H5B 110.2
H5A C5 H5B 108.5
C2 C6 C7 129.4(2)
C2 C6 H6 115.3
C7 C6 H6 115.3
C8 C7 C12 117.9(2)
C8 C7 C6 117.8(2)
C12 C7 C6 124.3(2)
C9 C8 C7 121.7(2)
C9 C8 H8 119.2
C7 C8 H8 119.2
C8 C9 C10 119.6(2)
C8 C9 H9 120.2
C10 C9 H9 120.2
C11 C10 C9 119.5(2)
C11 C10 C13 119.2(2)
C9 C10 C13 121.3(2)
C12 C11 C10 120.6(2)
C12 C11 H11 119.7
C10 C11 H11 119.7
C11 C12 C7 120.5(2)
C11 C12 H12 119.8
C7 C12 H12 119.8
F2 C13 F3 106.7(2)
F2 C13 F1 105.2(2)
F3 C13 F1 105.8(2)
F2 C13 C10 112.8(2)
F3 C13 C10 113.6(2)
F1 C13 C10 112.2(2)
C4 C14 C15 128.6(2)
C4 C14 H14 115.7
C15 C14 H14 115.7
C20 C15 C16 117.9(2)
C20 C15 C14 123.1(2)
C16 C15 C14 118.8(2)
C17 C16 C15 121.0(3)
C17 C16 H16 119.5
C15 C16 H16 119.5
C16 C17 C18 120.0(3)
C16 C17 H17 120.0
C18 C17 H17 120.0
C19 C18 C17 120.2(2)
C19 C18 C21 121.2(3)
C17 C18 C21 118.6(2)
C20 C19 C18 119.6(2)
C20 C19 H19 120.2
C18 C19 H19 120.2
C19 C20 C15 121.2(2)
C19 C20 H20 119.4
C15 C20 H20 119.4
F4 C21 F5 106.6(2)
F4 C21 F6 106.9(2)
F5 C21 F6 105.2(2)
F4 C21 C18 113.1(2)
F5 C21 C18 113.0(2)
F6 C21 C18 111.5(2)
C23 C22 C27 121.2(2)
C23 C22 S1 119.91(19)
C27 C22 S1 118.91(19)
C24 C23 C22 119.5(2)
C24 C23 H23 120.3
C22 C23 H23 120.3
C23 C24 C25 119.7(3)
C23 C24 H24 120.2
C25 C24 H24 120.2
C26 C25 C24 120.6(2)
C26 C25 C28 119.5(3)
C24 C25 C28 119.9(3)
C27 C26 C25 119.7(2)
C27 C26 H26 120.2
C25 C26 H26 120.2
C26 C27 C22 119.4(2)
C26 C27 H27 120.3
C22 C27 H27 120.3
N2 C28 C25 178.9(4)
Cl2 C29 Cl1 111.56(16)
Cl2 C29 H29A 109.3
Cl1 C29 H29A 109.3
Cl2 C29 H29B 109.3
Cl1 C29 H29B 109.3
H29A C29 H29B 108.0
C1 N1 C5 111.55(19)
C1 N1 S1 119.52(16)
C5 N1 S1 118.39(16)
O3 S1 O2 120.45(11)
O3 S1 N1 106.35(10)
O2 S1 N1 106.35(11)
O3 S1 C22 107.96(11)
O2 S1 C22 108.23(11)
N1 S1 C22 106.76(11)

loop_
_geom_bond_atom_site_label_1
_geom_bond_atom_site_label_2
_geom_bond_distance
C1 N1 1.465(3)
C1 C2 1.508(3)
C1 H1A 0.9900
C1 H1B 0.9900
C2 C6 1.341(3)
C2 C3 1.502(3)
C3 O1 1.223(3)
C3 C4 1.488(3)
C4 C14 1.340(3)
C4 C5 1.506(3)
C5 N1 1.468(3)
C5 H5A 0.9900
C5 H5B 0.9900
C6 C7 1.464(3)
C6 H6 0.9500
C7 C8 1.396(3)
C7 C12 1.400(3)
C8 C9 1.376(3)
C8 H8 0.9500
C9 C10 1.390(3)
C9 H9 0.9500
C10 C11 1.390(3)
C10 C13 1.484(4)
C11 C12 1.378(3)
C11 H11 0.9500
C12 H12 0.9500
C13 F2 1.337(3)
C13 F3 1.337(3)
C13 F1 1.341(3)
C14 C15 1.464(4)
C14 H14 0.9500
C15 C20 1.398(3)
C15 C16 1.400(4)
C16 C17 1.378(4)
C16 H16 0.9500
C17 C18 1.386(4)
C17 H17 0.9500
C18 C19 1.384(4)
C18 C21 1.494(4)
C19 C20 1.384(4)
C19 H19 0.9500
C20 H20 0.9500
C21 F4 1.328(3)
C21 F5 1.329(3)
C21 F6 1.347(3)
C22 C23 1.385(3)
C22 C27 1.388(3)
C22 S1 1.768(2)
C23 C24 1.379(3)
C23 H23 0.9500
C24 C25 1.394(4)
C24 H24 0.9500
C25 C26 1.387(4)
C25 C28 1.440(4)
C26 C27 1.383(4)
C26 H26 0.9500
C27 H27 0.9500
C28 N2 1.145(4)
C29 Cl2 1.759(3)
C29 Cl1 1.759(3)
C29 H29A 0.9900
C29 H29B 0.9900
N1 S1 1.631(2)
O2 S1 1.4315(17)
O3 S1 1.4286(18)

loop_
_geom_hbond_atom_site_label_D
_geom_hbond_atom_site_label_H
_geom_hbond_atom_site_label_A
_geom_hbond_site_symmetry_A
_geom_hbond_distance_DH
_geom_hbond_distance_HA
_geom_hbond_distance_DA
_geom_hbond_angle_DHA
C29 H29B O1 . 0.99 2.57 3.342(4) 135
C29 H29A O2 2_666 0.99 2.53 3.500(4) 166
C27 H27 O3 2_576 0.95 2.48 3.362(3) 155
C5 H5A Cl1 2_566 0.99 2.81 3.776(3) 166

loop_
_geom_torsion_atom_site_label_1
_geom_torsion_atom_site_label_2
_geom_torsion_atom_site_label_3
_geom_torsion_atom_site_label_4
_geom_torsion
N1 C1 C2 C6 -149.1(2)
N1 C1 C2 C3 27.8(3)
C6 C2 C3 O1 -1.6(4)
C1 C2 C3 O1 -178.8(2)
C6 C2 C3 C4 -178.9(2)
C1 C2 C3 C4 3.9(3)
O1 C3 C4 C14 2.0(4)
C2 C3 C4 C14 179.3(2)
O1 C3 C4 C5 -179.0(2)
C2 C3 C4 C5 -1.7(3)
C14 C4 C5 N1 147.1(2)
C3 C4 C5 N1 -31.9(3)
C3 C2 C6 C7 -179.8(2)
C1 C2 C6 C7 -2.8(4)
C2 C6 C7 C8 153.1(3)
C2 C6 C7 C12 -28.6(4)
C12 C7 C8 C9 4.2(4)
C6 C7 C8 C9 -177.4(2)
C7 C8 C9 C10 -1.5(4)
C8 C9 C10 C11 -1.9(4)
C8 C9 C10 C13 177.9(2)
C9 C10 C11 C12 2.5(4)
C13 C10 C11 C12 -177.3(2)
C10 C11 C12 C7 0.2(4)
C8 C7 C12 C11 -3.5(4)
C6 C7 C12 C11 178.2(2)
C11 C10 C13 F2 -53.8(3)
C9 C10 C13 F2 126.4(3)
C11 C10 C13 F3 -175.3(2)
C9 C10 C13 F3 4.9(4)
C11 C10 C13 F1 64.7(3)
C9 C10 C13 F1 -115.0(3)
C3 C4 C14 C15 -174.5(2)
C5 C4 C14 C15 6.6(4)
C4 C14 C15 C20 32.8(4)
C4 C14 C15 C16 -152.7(3)
C20 C15 C16 C17 0.5(4)
C14 C15 C16 C17 -174.3(2)
C15 C16 C17 C18 1.6(4)
C16 C17 C18 C19 -2.1(4)
C16 C17 C18 C21 175.9(3)
C17 C18 C19 C20 0.5(4)
C21 C18 C19 C20 -177.4(2)
C18 C19 C20 C15 1.6(4)
C16 C15 C20 C19 -2.1(4)
C14 C15 C20 C19 172.5(2)
C19 C18 C21 F4 8.1(4)
C17 C18 C21 F4 -169.8(3)
C19 C18 C21 F5 -113.1(3)
C17 C18 C21 F5 68.9(3)
C19 C18 C21 F6 128.6(3)
C17 C18 C21 F6 -49.4(3)
C27 C22 C23 C24 0.8(4)
S1 C22 C23 C24 179.0(2)
C22 C23 C24 C25 -0.7(4)
C23 C24 C25 C26 0.1(4)
C23 C24 C25 C28 179.8(3)
C24 C25 C26 C27 0.5(4)
C28 C25 C26 C27 -179.2(3)
C25 C26 C27 C22 -0.4(4)
C23 C22 C27 C26 -0.2(4)
S1 C22 C27 C26 -178.4(2)
C2 C1 N1 C5 -66.0(2)
C2 C1 N1 S1 149.75(17)
C4 C5 N1 C1 68.3(2)
C4 C5 N1 S1 -147.04(17)
C1 N1 S1 O3 -171.68(17)
C5 N1 S1 O3 46.5(2)
C1 N1 S1 O2 -42.1(2)
C5 N1 S1 O2 176.04(17)
C1 N1 S1 C22 73.2(2)
C5 N1 S1 C22 -68.57(19)
C23 C22 S1 O3 157.8(2)
C27 C22 S1 O3 -24.0(2)
C23 C22 S1 O2 25.9(2)
C27 C22 S1 O2 -155.88(19)
C23 C22 S1 N1 -88.2(2)
C27 C22 S1 N1 90.0(2)

_cod_database_fobs_code 2021245
